data_4332864
loop_
_publ_author_name
'Zheng, Shao-Liang'
'Gembicky, Milan'
'Messerschmidt, Marc'
'Dominiak, Paulina M.'
'Coppens, Philip'

_publ_section_title
;
 Effect of the Environment on Molecular Properties:&#x00A0; Synthesis,
 Structure, and Photoluminescence of Cu(I)
 Bis(2,9-dimethyl-1,10-phenanthroline) Nanoclusters in Eight Different
 Supramolecular Frameworks
;
_journal_issue 23
_journal_name_full 'Inorganic Chemistry'
_journal_page_first 9281
_journal_page_last 9289
_journal_paper_doi 10.1021/ic0609709
_journal_volume 45
_journal_year 2006
_chemical_formula_sum 'C39 H41 Cu N4 O7'
_chemical_formula_weight 741.30
_chemical_name_common Cu(dmp)2-CTHA-EtOH
_chemical_name_systematic
; 
 ? 
;
_space_group_IT_number 9
_symmetry_cell_setting monoclinic
_symmetry_space_group_name_Hall 'C -2yc'
_symmetry_space_group_name_H-M 'C 1 c 1'
_atom_sites_solution_hydrogens geom
_atom_sites_solution_primary direct
_atom_sites_solution_secondary difmap
_audit_creation_method SHELXL-97
_cell_angle_alpha 90.00
_cell_angle_beta 120.1218(10)
_cell_angle_gamma 90.00
_cell_formula_units_Z 4
_cell_length_a 17.8934(8)
_cell_length_b 18.5392(8)
_cell_length_c 12.4552(6)
_cell_measurement_reflns_used 436
_cell_measurement_temperature 90(2)
_cell_measurement_theta_max 25
_cell_measurement_theta_min 2.5
_cell_volume 3573.8(3)
_computing_cell_refinement 'SAINT-Plus (Bruker, 2004)'
_computing_data_collection 'APEX2 (Bruker, 2004)'
_computing_data_reduction 'SAINT-Plus (Bruker, 2004)'
_computing_molecular_graphics 'Bruker SHELXTL'
_computing_publication_material 'Bruker SHELXTL'
_computing_structure_refinement 'SHELXL-97 (Sheldrick, 1997)'
_computing_structure_solution 'SHELXTL (Bruker)'
_diffrn_ambient_temperature 90(2)
_diffrn_measured_fraction_theta_full 1.000
_diffrn_measured_fraction_theta_max 1.000
_diffrn_measurement_device_type 'CCD area detector'
_diffrn_measurement_method 'phi and omega scans'
_diffrn_radiation_monochromator graphite
_diffrn_radiation_source 'fine-focus sealed tube'
_diffrn_radiation_type MoK\a
_diffrn_radiation_wavelength 0.71073
_diffrn_reflns_av_R_equivalents 0.0196
_diffrn_reflns_av_sigmaI/netI 0.0328
_diffrn_reflns_limit_h_max 22
_diffrn_reflns_limit_h_min -22
_diffrn_reflns_limit_k_max 22
_diffrn_reflns_limit_k_min -22
_diffrn_reflns_limit_l_max 15
_diffrn_reflns_limit_l_min -15
_diffrn_reflns_number 22176
_diffrn_reflns_theta_full 26.00
_diffrn_reflns_theta_max 26.00
_diffrn_reflns_theta_min 1.71
_exptl_absorpt_coefficient_mu 0.667
_exptl_absorpt_correction_T_max 0.8563
_exptl_absorpt_correction_T_min 0.8050
_exptl_absorpt_correction_type 'empirical SADABS'
_exptl_absorpt_process_details 'Blessing, R. (1995) Acta Crystallogr., A51, 33-38'
_exptl_crystal_colour red
_exptl_crystal_density_diffrn 1.378
_exptl_crystal_density_method 'not measured'
_exptl_crystal_description block
_exptl_crystal_F_000 1552
_exptl_crystal_size_max 0.34
_exptl_crystal_size_mid 0.28
_exptl_crystal_size_min 0.24
_refine_diff_density_max 1.343
_refine_diff_density_min -0.781
_refine_diff_density_rms 0.088
_refine_ls_abs_structure_details 'Flack H D (1983), Acta Cryst. A39, 876-881'
_refine_ls_abs_structure_Flack 0.019(18)
_refine_ls_extinction_method none
_refine_ls_goodness_of_fit_ref 1.042
_refine_ls_hydrogen_treatment mixed
_refine_ls_matrix_type full
_refine_ls_number_parameters 444
_refine_ls_number_reflns 6995
_refine_ls_number_restraints 32
_refine_ls_restrained_S_all 1.076
_refine_ls_R_factor_all 0.0654
_refine_ls_R_factor_gt 0.0635
_refine_ls_shift/su_max 0.001
_refine_ls_shift/su_mean 0.000
_refine_ls_structure_factor_coef Fsqd
_refine_ls_weighting_details 'calc w=1/[\s^2^(Fo^2^)+(0.0752P)^2^+18.3890P] where P=(Fo^2^+2Fc^2^)/3'
_refine_ls_weighting_scheme calc
_refine_ls_wR_factor_gt 0.1604
_refine_ls_wR_factor_ref 0.1623
_reflns_number_gt 6773
_reflns_number_total 6995
_reflns_threshold_expression >2sigma(I)
_cod_data_source_file ic0609709sup1.cif
_cod_data_source_block Cu(dmp)2-CTHA-EtOH
_cod_depositor_comments
;
The following automatic conversions were performed:

'_symmetry_cell_setting' value 'Monoclinic' changed to 'monoclinic'
according to /home/saulius/struct/CIF-dictionaries/cif_core.dic
dictionary named 'cif_core.dic' version 2.4.2 from 2011-04-26.

Automatic conversion script
Id: cif_fix_values 1891 2012-01-12 08:04:46Z andrius 
;
_cod_original_sg_symbol_H-M Cc
_cod_database_code 4332864

loop_
_symmetry_equiv_pos_as_xyz
'x, y, z'
'x, -y, z+1/2'
'x+1/2, y+1/2, z'
'x+1/2, -y+1/2, z+1/2'

loop_
_atom_site_label
_atom_site_type_symbol
_atom_site_fract_x
_atom_site_fract_y
_atom_site_fract_z
_atom_site_U_iso_or_equiv
_atom_site_adp_type
_atom_site_occupancy
_atom_site_symmetry_multiplicity
_atom_site_calc_flag
_atom_site_refinement_flags
Cu1 Cu 0.18060(4) 0.41486(3) 0.57427(5) 0.03560(18) Uani 1 1 d .
N2 N 0.1015(3) 0.5000(2) 0.4989(4) 0.0271(8) Uani 1 1 d .
N3 N 0.3105(3) 0.4128(3) 0.6667(5) 0.0406(11) Uani 1 1 d .
N4 N 0.1968(3) 0.3650(2) 0.7293(4) 0.0338(9) Uani 1 1 d .
N1 N 0.1050(2) 0.36688(16) 0.4191(3) 0.0477(14) Uani 1 1 d G
C1 C 0.1087(3) 0.29620(15) 0.3848(4) 0.115(5) Uani 1 1 d G
C2 C 0.0456(3) 0.27052(16) 0.2697(4) 0.105(3) Uani 1 1 d GU
H2A H 0.0481 0.2222 0.2463 0.126 Uiso 1 1 calc R
C3 C -0.0213(3) 0.3155(2) 0.1889(4) 0.069(2) Uani 1 1 d GU
H3A H -0.0644 0.2980 0.1103 0.083 Uiso 1 1 calc R
C4 C -0.0250(2) 0.38621(19) 0.2232(2) 0.079(2) Uani 1 1 d GU
C12 C 0.03817(17) 0.41189(14) 0.3382(2) 0.056(2) Uani 1 1 d G
C11 C 0.0345(2) 0.48257(15) 0.3725(3) 0.0445(14) Uani 1 1 d G
C7 C -0.0324(2) 0.52758(18) 0.2917(4) 0.068(2) Uani 1 1 d G
C6 C -0.0956(2) 0.5019(3) 0.1766(4) 0.0653(19) Uani 1 1 d GU
H6A H -0.1413 0.5327 0.1214 0.078 Uiso 1 1 calc R
C5 C -0.0918(2) 0.4312(3) 0.1424(3) 0.097(3) Uani 1 1 d GU
H5A H -0.1350 0.4137 0.0637 0.116 Uiso 1 1 calc R
C8 C -0.0353(6) 0.5892(6) 0.3432(8) 0.080(3) Uani 1 1 d .
H8A H -0.0834 0.6196 0.2941 0.096 Uiso 1 1 calc R
C9 C 0.0212(6) 0.6135(3) 0.4554(9) 0.070(3) Uani 1 1 d .
H9A H 0.0145 0.6598 0.4822 0.084 Uiso 1 1 calc R
C10 C 0.1000(6) 0.5634(3) 0.5433(8) 0.061(2) Uani 1 1 d .
C13 C 0.1738(14) 0.2526(4) 0.4616(18) 0.199(11) Uani 1 1 d .
H13A H 0.1651 0.2046 0.4243 0.298 Uiso 1 1 calc R
H13B H 0.1751 0.2490 0.5410 0.298 Uiso 1 1 calc R
H13C H 0.2287 0.2726 0.4755 0.298 Uiso 1 1 calc R
C14 C 0.1709(9) 0.5810(5) 0.6682(9) 0.101(4) Uani 1 1 d .
H14A H 0.2109 0.5402 0.7011 0.151 Uiso 1 1 calc R
H14B H 0.1475 0.5911 0.7228 0.151 Uiso 1 1 calc R
H14C H 0.2018 0.6236 0.6639 0.151 Uiso 1 1 calc R
C15 C 0.3657(4) 0.4358(3) 0.6305(7) 0.0462(14) Uani 1 1 d .
C16 C 0.4549(4) 0.4279(4) 0.7082(7) 0.0516(16) Uani 1 1 d .
H16A H 0.4931 0.4430 0.6804 0.062 Uiso 1 1 calc R
C17 C 0.4877(4) 0.3984(3) 0.8246(7) 0.0563(19) Uani 1 1 d .
H17A H 0.5484 0.3943 0.8778 0.068 Uiso 1 1 calc R
C18 C 0.4313(4) 0.3742(3) 0.8647(6) 0.0429(14) Uani 1 1 d .
C19 C 0.4564(5) 0.3433(4) 0.9839(6) 0.059(2) Uani 1 1 d .
H19A H 0.5163 0.3393 1.0423 0.071 Uiso 1 1 calc R
C20 C 0.4011(6) 0.3201(4) 1.0172(5) 0.061(2) Uani 1 1 d .
H20A H 0.4214 0.2997 1.0971 0.074 Uiso 1 1 calc R
C21 C 0.3102(5) 0.3260(3) 0.9315(5) 0.0449(14) Uani 1 1 d .
C22 C 0.2465(6) 0.3014(3) 0.9577(6) 0.059(2) Uani 1 1 d .
H22A H 0.2628 0.2809 1.0363 0.071 Uiso 1 1 calc R
C23 C 0.1608(5) 0.3072(3) 0.8685(6) 0.0510(16) Uani 1 1 d .
H23A H 0.1176 0.2897 0.8848 0.061 Uiso 1 1 calc R
C24 C 0.1371(4) 0.3388(3) 0.7537(6) 0.0396(12) Uani 1 1 d .
C25 C 0.2808(3) 0.3576(3) 0.8141(5) 0.0366(11) Uani 1 1 d .
C26 C 0.3419(3) 0.3826(3) 0.7808(5) 0.0352(11) Uani 1 1 d .
C27 C 0.3275(5) 0.4656(5) 0.5025(8) 0.066(2) Uani 1 1 d .
H27A H 0.2644 0.4664 0.4633 0.099 Uiso 1 1 calc R
H27B H 0.3442 0.4351 0.4535 0.099 Uiso 1 1 calc R
H27C H 0.3488 0.5147 0.5063 0.099 Uiso 1 1 calc R
C28 C 0.0445(4) 0.3454(4) 0.6532(6) 0.0512(15) Uani 1 1 d .
H28A H 0.0416 0.3688 0.5805 0.077 Uiso 1 1 calc R
H28B H 0.0130 0.3746 0.6831 0.077 Uiso 1 1 calc R
H28C H 0.0185 0.2973 0.6302 0.077 Uiso 1 1 calc R
O1 O 0.1365(2) 0.02764(18) -0.2277(3) 0.0354(8) Uani 1 1 d .
O2 O 0.1933(2) -0.04847(19) -0.0681(3) 0.0351(8) Uani 1 1 d .
O3 O 0.2628(2) 0.13232(18) 0.3511(3) 0.0302(7) Uani 1 1 d .
O4 O 0.2566(3) 0.2204(2) 0.2279(4) 0.0450(10) Uani 1 1 d .
O5 O -0.1216(3) 0.2016(2) -0.1135(4) 0.0393(9) Uani 1 1 d .
O6 O -0.0526(3) 0.2357(2) -0.2128(4) 0.0395(9) Uani 1 1 d .
C29 C 0.1141(3) 0.0493(2) -0.0542(4) 0.0266(9) Uani 1 1 d .
H29A H 0.0868 0.0129 -0.0253 0.032 Uiso 1 1 calc R
C30 C 0.1886(4) 0.0853(2) 0.0614(5) 0.0257(10) Uani 1 1 d .
H30A H 0.2190 0.1197 0.0356 0.031 Uiso 1 1 calc R
H30B H 0.2306 0.0481 0.1147 0.031 Uiso 1 1 calc R
C31 C 0.1534(3) 0.1257(2) 0.1355(4) 0.0231(9) Uani 1 1 d .
H31A H 0.1277 0.0897 0.1674 0.028 Uiso 1 1 calc R
C32 C 0.0837(3) 0.1790(2) 0.0526(4) 0.0235(9) Uani 1 1 d .
H32A H 0.1093 0.2166 0.0245 0.028 Uiso 1 1 calc R
H32B H 0.0605 0.2029 0.1009 0.028 Uiso 1 1 calc R
C33 C 0.0094(3) 0.1419(2) -0.0612(4) 0.0257(9) Uani 1 1 d .
H33A H -0.0174 0.1050 -0.0323 0.031 Uiso 1 1 calc R
C34 C 0.0447(3) 0.1042(3) -0.1357(4) 0.0300(10) Uani 1 1 d .
H34A H 0.0697 0.1404 -0.1671 0.036 Uiso 1 1 calc R
H34B H -0.0030 0.0792 -0.2079 0.036 Uiso 1 1 calc R
C35 C 0.1494(3) 0.0094(2) -0.1264(4) 0.0274(10) Uani 1 1 d .
C36 C 0.2295(3) 0.1625(2) 0.2460(4) 0.0221(9) Uani 1 1 d .
C37 C -0.0582(3) 0.1981(2) -0.1385(4) 0.0268(9) Uani 1 1 d .
O1S O 0.1812(4) 0.1612(3) -0.2889(6) 0.0665(14) Uani 1 1 d .
C1S C 0.2670(5) 0.1506(4) -0.2625(8) 0.0627(19) Uani 1 1 d .
H1SA H 0.2901 0.1973 -0.2715 0.075 Uiso 1 1 calc R
H1SB H 0.2661 0.1172 -0.3251 0.075 Uiso 1 1 calc R
C2S C 0.3263(5) 0.1215(5) -0.1381(8) 0.072(2) Uani 1 1 d .
H2SA H 0.3842 0.1163 -0.1274 0.108 Uiso 1 1 calc R
H2SB H 0.3055 0.0743 -0.1291 0.108 Uiso 1 1 calc R
H2SC H 0.3287 0.1546 -0.0750 0.108 Uiso 1 1 calc R
H2O H 0.214(6) -0.070(5) -0.108(8) 0.07(3) Uiso 1 1 d .
H5O H -0.177(5) 0.223(4) -0.179(7) 0.09(3) Uiso 1 1 d .
H1S H 0.1746 0.1107 -0.2530 0.132 Uiso 1 1 d R

loop_
_atom_site_aniso_label
_atom_site_aniso_U_11
_atom_site_aniso_U_22
_atom_site_aniso_U_33
_atom_site_aniso_U_23
_atom_site_aniso_U_13
_atom_site_aniso_U_12
Cu1 0.0237(3) 0.0481(4) 0.0344(3) 0.0220(3) 0.0141(2) 0.0097(3)
N2 0.037(2) 0.0232(19) 0.0311(19) 0.0032(15) 0.0245(17) 0.0031(16)
N3 0.024(2) 0.051(3) 0.047(3) 0.020(2) 0.017(2) 0.0070(19)
N4 0.040(2) 0.032(2) 0.035(2) 0.0092(18) 0.023(2) 0.0026(18)
N1 0.086(4) 0.030(2) 0.062(3) -0.014(2) 0.063(3) -0.013(2)
C1 0.224(14) 0.082(7) 0.142(9) -0.066(7) 0.168(11) -0.083(8)
C2 0.130(5) 0.109(5) 0.099(5) -0.012(4) 0.076(4) -0.025(4)
C3 0.075(4) 0.087(4) 0.066(4) -0.042(3) 0.051(3) -0.046(3)
C4 0.078(4) 0.107(5) 0.069(4) -0.005(3) 0.048(3) -0.028(3)
C12 0.065(4) 0.086(5) 0.038(3) -0.032(3) 0.041(3) -0.055(4)
C11 0.024(2) 0.065(4) 0.047(3) 0.028(3) 0.019(2) 0.008(2)
C7 0.037(3) 0.094(6) 0.078(5) 0.029(5) 0.032(3) 0.022(4)
C6 0.034(3) 0.101(4) 0.050(3) 0.023(3) 0.013(2) 0.009(3)
C5 0.083(5) 0.115(5) 0.099(5) -0.005(4) 0.052(4) -0.015(4)
C8 0.061(5) 0.137(9) 0.054(5) 0.013(5) 0.038(4) 0.011(5)
C9 0.136(7) 0.017(2) 0.129(7) 0.012(3) 0.121(7) 0.019(3)
C10 0.112(6) 0.028(3) 0.095(6) -0.014(3) 0.090(5) -0.013(3)
C13 0.41(3) 0.019(4) 0.39(3) 0.028(8) 0.37(3) 0.048(8)
C14 0.176(11) 0.082(6) 0.093(7) -0.056(5) 0.105(8) -0.075(7)
C15 0.033(3) 0.044(3) 0.071(4) 0.013(3) 0.033(3) 0.007(2)
C16 0.030(3) 0.048(3) 0.079(5) -0.009(3) 0.028(3) -0.005(3)
C17 0.024(3) 0.041(3) 0.079(5) -0.028(3) 0.007(3) 0.004(2)
C18 0.035(3) 0.030(3) 0.044(3) -0.004(2) 0.006(2) 0.011(2)
C19 0.060(4) 0.041(3) 0.029(3) -0.006(2) -0.013(3) 0.016(3)
C20 0.084(5) 0.053(4) 0.017(3) 0.002(2) 0.003(3) 0.027(4)
C21 0.073(4) 0.027(3) 0.031(3) 0.008(2) 0.023(3) 0.016(3)
C22 0.120(7) 0.034(3) 0.041(3) 0.014(3) 0.053(4) 0.019(4)
C23 0.084(5) 0.038(3) 0.053(4) 0.009(3) 0.051(4) 0.003(3)
C24 0.051(3) 0.034(3) 0.050(3) 0.004(2) 0.037(3) -0.002(2)
C25 0.035(3) 0.030(2) 0.038(3) 0.008(2) 0.013(2) 0.003(2)
C26 0.026(2) 0.035(3) 0.038(3) 0.011(2) 0.011(2) 0.008(2)
C27 0.053(4) 0.081(5) 0.087(5) 0.034(4) 0.051(4) 0.005(4)
C28 0.046(3) 0.064(4) 0.061(4) -0.001(3) 0.039(3) -0.014(3)
O1 0.044(2) 0.0276(17) 0.0343(19) -0.0014(15) 0.0193(16) 0.0044(15)
O2 0.042(2) 0.0318(18) 0.0256(17) 0.0034(14) 0.0124(16) 0.0199(16)
O3 0.0219(15) 0.0292(17) 0.0331(18) -0.0037(14) 0.0089(14) -0.0085(13)
O4 0.063(3) 0.036(2) 0.0338(19) -0.0096(16) 0.0232(19) -0.0319(19)
O5 0.044(2) 0.040(2) 0.042(2) 0.0182(16) 0.0278(18) 0.0248(17)
O6 0.044(2) 0.036(2) 0.045(2) 0.0180(17) 0.0265(18) 0.0157(16)
C29 0.027(2) 0.020(2) 0.025(2) -0.0030(17) 0.0065(18) 0.0039(17)
C30 0.026(2) 0.0234(19) 0.028(2) -0.0004(17) 0.0140(18) 0.0022(18)
C31 0.026(2) 0.022(2) 0.024(2) -0.0013(17) 0.0138(18) -0.0043(16)
C32 0.029(2) 0.021(2) 0.026(2) 0.0003(17) 0.0177(19) 0.0030(17)
C33 0.029(2) 0.021(2) 0.025(2) 0.0045(17) 0.0119(19) 0.0058(17)
C34 0.035(3) 0.023(2) 0.022(2) -0.0023(17) 0.0068(19) 0.0123(19)
C35 0.026(2) 0.021(2) 0.025(2) -0.0033(18) 0.0049(18) 0.0021(17)
C36 0.022(2) 0.023(2) 0.024(2) 0.0016(17) 0.0133(18) -0.0003(17)
C37 0.031(2) 0.024(2) 0.023(2) 0.0039(17) 0.0120(19) 0.0087(18)
O1S 0.066(3) 0.050(3) 0.094(4) 0.011(3) 0.048(3) 0.007(2)
C1S 0.060(4) 0.062(4) 0.084(5) -0.008(4) 0.050(4) -0.008(3)
C2S 0.047(4) 0.093(6) 0.082(5) -0.024(5) 0.038(4) -0.007(4)

loop_
_atom_type_symbol
_atom_type_description
_atom_type_scat_dispersion_real
_atom_type_scat_dispersion_imag
_atom_type_scat_source
C C 0.0033 0.0016 'International Tables Vol C Tables 4.2.6.8 and 6.1.1.4'
H H 0.0000 0.0000 'International Tables Vol C Tables 4.2.6.8 and 6.1.1.4'
N N 0.0061 0.0033 'International Tables Vol C Tables 4.2.6.8 and 6.1.1.4'
O O 0.0106 0.0060 'International Tables Vol C Tables 4.2.6.8 and 6.1.1.4'
Cu Cu 0.3201 1.2651 'International Tables Vol C Tables 4.2.6.8 and 6.1.1.4'

loop_
_geom_angle_atom_site_label_1
_geom_angle_atom_site_label_2
_geom_angle_atom_site_label_3
_geom_angle
N1 Cu1 N3 126.28(18)
N1 Cu1 N2 85.36(15)
N3 Cu1 N2 128.52(18)
N1 Cu1 N4 115.92(16)
N3 Cu1 N4 82.78(19)
N2 Cu1 N4 122.24(17)
C10 N2 C11 118.5(5)
C10 N2 Cu1 131.9(5)
C11 N2 Cu1 109.6(2)
C15 N3 C26 119.5(5)
C15 N3 Cu1 129.4(4)
C26 N3 Cu1 111.1(3)
C24 N4 C25 119.4(5)
C24 N4 Cu1 129.2(4)
C25 N4 Cu1 111.4(4)
C1 N1 C12 120.0
C1 N1 Cu1 128.60(12)
C12 N1 Cu1 111.35(12)
C13 C1 C2 119.6(7)
C13 C1 N1 120.4(7)
C2 C1 N1 120.0
C1 C2 C3 120.0
C4 C3 C2 120.0
C3 C4 C12 120.0
C3 C4 C5 120.0
C12 C4 C5 120.0
C11 C12 C4 120.0
C11 C12 N1 120.0
C4 C12 N1 120.0
C12 C11 C7 120.0
C12 C11 N2 113.6(2)
C7 C11 N2 126.2(2)
C8 C7 C11 113.4(5)
C8 C7 C6 125.8(5)
C11 C7 C6 120.0
C5 C6 C7 120.0
C6 C5 C4 120.0
C7 C8 C9 127.4(8)
C8 C9 C10 118.3(7)
N2 C10 C14 117.3(8)
N2 C10 C9 115.8(7)
C14 C10 C9 126.9(7)
N3 C15 C16 120.7(6)
N3 C15 C27 117.2(5)
C16 C15 C27 122.1(6)
C17 C16 C15 120.5(6)
C16 C17 C18 119.9(5)
C17 C18 C26 116.7(6)
C17 C18 C19 125.9(6)
C26 C18 C19 117.3(6)
C20 C19 C18 124.0(6)
C19 C20 C21 119.3(6)
C22 C21 C25 116.8(6)
C22 C21 C20 123.4(6)
C25 C21 C20 119.9(6)
C23 C22 C21 119.4(5)
C22 C23 C24 120.1(6)
N4 C24 C23 121.1(6)
N4 C24 C28 117.0(5)
C23 C24 C28 122.0(5)
N4 C25 C21 123.1(5)
N4 C25 C26 117.2(5)
C21 C25 C26 119.7(5)
N3 C26 C18 122.7(5)
N3 C26 C25 117.5(5)
C18 C26 C25 119.8(5)
C35 C29 C34 111.7(4)
C35 C29 C30 109.9(4)
C34 C29 C30 111.5(4)
C29 C30 C31 110.3(4)
C32 C31 C36 112.3(4)
C32 C31 C30 110.6(4)
C36 C31 C30 107.9(4)
C31 C32 C33 111.8(4)
C37 C33 C34 111.7(4)
C37 C33 C32 108.8(4)
C34 C33 C32 109.6(4)
C33 C34 C29 110.3(4)
O1 C35 O2 123.6(4)
O1 C35 C29 124.1(4)
O2 C35 C29 112.3(4)
O4 C36 O3 123.1(4)
O4 C36 C31 118.3(4)
O3 C36 C31 118.7(4)
O6 C37 O5 124.5(4)
O6 C37 C33 122.5(4)
O5 C37 C33 113.0(4)
O1S C1S C2S 114.9(6)

loop_
_geom_bond_atom_site_label_1
_geom_bond_atom_site_label_2
_geom_bond_distance
Cu1 N1 1.932(3)
Cu1 N3 2.011(4)
Cu1 N2 2.011(4)
Cu1 N4 2.027(4)
N2 C10 1.305(7)
N2 C11 1.458(5)
N3 C15 1.345(7)
N3 C26 1.358(7)
N4 C24 1.340(7)
N4 C25 1.341(7)
N1 C1 1.3900
N1 C12 1.3900
C1 C13 1.344(18)
C1 C2 1.3900
C2 C3 1.3900
C3 C4 1.3900
C4 C12 1.3900
C4 C5 1.3900
C12 C11 1.3900
C11 C7 1.3900
C7 C8 1.325(12)
C7 C6 1.3900
C6 C5 1.3900
C8 C9 1.326(13)
C9 C10 1.581(12)
C10 C14 1.468(14)
C15 C16 1.398(8)
C15 C27 1.491(10)
C16 C17 1.375(11)
C17 C18 1.405(10)
C18 C26 1.413(7)
C18 C19 1.437(10)
C19 C20 1.322(12)
C20 C21 1.433(10)
C21 C22 1.409(11)
C21 C25 1.410(7)
C22 C23 1.374(11)
C23 C24 1.400(8)
C24 C28 1.498(9)
C25 C26 1.429(8)
O1 C35 1.211(6)
O2 C35 1.313(6)
O3 C36 1.264(6)
O4 C36 1.244(6)
O5 C37 1.319(6)
O6 C37 1.204(6)
C29 C35 1.525(7)
C29 C34 1.531(6)
C29 C30 1.539(7)
C30 C31 1.548(6)
C31 C32 1.518(6)
C31 C36 1.527(6)
C32 C33 1.535(6)
C33 C37 1.518(6)
C33 C34 1.528(6)
O1S C1S 1.413(9)
C1S C2S 1.473(12)

loop_
_geom_hbond_atom_site_label_D
_geom_hbond_atom_site_label_H
_geom_hbond_atom_site_label_A
_geom_hbond_distance_DH
_geom_hbond_distance_HA
_geom_hbond_distance_DA
_geom_hbond_angle_DHA
_geom_hbond_site_symmetry_A
O2 H2O O3 0.86(9) 1.67(9) 2.497(5) 161(9) 2_554
O5 H5O O4 1.00(8) 1.57(8) 2.535(5) 161(7) 4_454
O1S H1S O1 1.07 1.78 2.822(6) 165.1 .
